data_4115680
loop_
_publ_author_name
'Amanda C. Bean'
'Charles F. Campana'
'Ohyun Kwon'
'Thomas E. Albrecht-Schmitt'

_publ_contact_author
;
Prof. Thomas E. Albrecht-Schmitt 
179 Chemistry Building
Department of Chemistry
Auburn University, AL
36849
;
_publ_contact_author_email ' albreth@auburn.edu '
_publ_contact_author_fax ' 334 844 6959 '
_publ_contact_author_phone ' 334 844 6948 '
_publ_section_title
;
 A New Oxoanion: [IO4]3- Containing I(V) with a Stereochemically Active
 Lone-Pair in the Silver Uranyl Iodate Tetraoxoiodate(V),
 Ag4(UO2)4(IO3)2(IO4)2O2
;
_journal_name_full 'Journal of the American Chemical Society'
_journal_page_first 8806
_journal_page_last 8810
_journal_paper_doi 10.1021/ja011204y
_journal_volume 123
_journal_year 2001
_chemical_compound_source 'original synthesis'
_chemical_formula_structural Ag4(UO2)4(IO3)2(IO4)2O2
_chemical_formula_sum 'Ag4 I4 O24 U4'
_chemical_formula_weight 2275.20
_chemical_name_systematic
; 
 ? 
;
_space_group_IT_number 14
_symmetry_cell_setting monoclinic
_symmetry_space_group_name_Hall '-P 2yn'
_symmetry_space_group_name_H-M 'P 1 21/n 1'
_atom_sites_solution_hydrogens geom
_atom_sites_solution_primary direct
_atom_sites_solution_secondary difmap
_audit_creation_method SHELXL
_cell_angle_alpha 90.00
_cell_angle_beta 100.738(7)
_cell_angle_gamma 90.00
_cell_formula_units_Z 4
_cell_length_a 15.040(7)
_cell_length_b 8.051(4)
_cell_length_c 18.332(8)
_cell_measurement_reflns_used 12783
_cell_measurement_temperature 293(2)
_cell_measurement_theta_max 23.31
_cell_measurement_theta_min 1.61
_cell_volume 2180.9(18)
_computing_cell_refinement 'SMART, SAINT'
_computing_data_collection SMART
_computing_data_reduction SAINT
_computing_molecular_graphics 'SHELXP-93 (Sheldrick, 1993)'
_computing_publication_material 'SHELXCIF-93 (Sheldrick, 1993)'
_computing_structure_refinement 'SHELXL-93 (Sheldrick, 1993)'
_computing_structure_solution 'SHELXS-86 (Sheldrick, 1990)'
_diffrn_ambient_temperature 293(2)
_diffrn_measurement_device 'Bruker APEX'
_diffrn_measurement_method '0.3 wide w exposures'
_diffrn_radiation_monochromator graphite
_diffrn_radiation_source 'fine-focus sealed tube'
_diffrn_radiation_type MoK\a
_diffrn_radiation_wavelength 0.71073
_diffrn_reflns_av_R_equivalents 0.0694
_diffrn_reflns_av_sigmaI/netI 0.0635
_diffrn_reflns_limit_h_max 16
_diffrn_reflns_limit_h_min -16
_diffrn_reflns_limit_k_max 8
_diffrn_reflns_limit_k_min -8
_diffrn_reflns_limit_l_max 20
_diffrn_reflns_limit_l_min -20
_diffrn_reflns_number 12783
_diffrn_reflns_theta_max 23.31
_diffrn_reflns_theta_min 1.61
_diffrn_standards_decay_% 0
_diffrn_standards_interval_count na
_diffrn_standards_interval_time na
_diffrn_standards_number na
_exptl_absorpt_coefficient_mu 38.869
_exptl_absorpt_correction_T_max '0.634491 ratio of min/max'
_exptl_absorpt_correction_T_min '0.634491 ratio of min/max'
_exptl_absorpt_correction_type 'multi-scan (SADABS)'
_exptl_crystal_colour orange
_exptl_crystal_density_diffrn 6.929
_exptl_crystal_density_meas ?
_exptl_crystal_density_method calcd
_exptl_crystal_description 'fibrous needle'
_exptl_crystal_F_000 3840
_exptl_crystal_size_max 0.41
_exptl_crystal_size_mid 0.004
_exptl_crystal_size_min 0.004
_refine_diff_density_max 2.777
_refine_diff_density_min -1.763
_refine_diff_density_rms 0.512
_refine_ls_extinction_coef 0
_refine_ls_extinction_method none
_refine_ls_goodness_of_fit_all 1.042
_refine_ls_goodness_of_fit_obs 1.126
_refine_ls_hydrogen_treatment na
_refine_ls_matrix_type full
_refine_ls_number_parameters 205
_refine_ls_number_reflns 3119
_refine_ls_number_restraints 0
_refine_ls_restrained_S_all 1.042
_refine_ls_restrained_S_obs 1.126
_refine_ls_R_factor_all 0.0721
_refine_ls_R_factor_obs 0.0514
_refine_ls_shift/esd_max -0.001
_refine_ls_shift/esd_mean 0.000
_refine_ls_structure_factor_coef Fsqd
_refine_ls_weighting_details 'w=1/[\s^2^(Fo^2^)+(0.0442P)^2^+6.5414P] where P=(Fo^2^+2Fc^2^)/3'
_refine_ls_weighting_scheme calc
_refine_ls_wR_factor_all 0.1077
_refine_ls_wR_factor_obs 0.0999
_reflns_number_observed 2344
_reflns_number_total 3119
_reflns_observed_criterion >2sigma(I)
_cod_data_source_file ja011204y.cif
_cod_data_source_block ag2s
_cod_depositor_comments
;
The following automatic conversions were performed:

'_exptl_crystal_density_meas' value 'nm' was changed to '?' - the
value is perceived as not measured.

Automatic conversion script
Id: cif_fix_values 3008 2015-01-20 13:52:24Z robertas 

The following automatic conversions were performed:

'_refine_ls_weighting_scheme' value 'calc
w=1/[\s^2^(Fo^2^)+(0.0442P)^2^+6.5414P] where P=(Fo^2^+2Fc^2^)/3' was
changed to 'calc'. New tag '_refine_ls_weighting_details' was
created. The value of the new tag was set to
'w=1/[\s^2^(Fo^2^)+(0.0442P)^2^+6.5414P] where P=(Fo^2^+2Fc^2^)/3'.

Automatic conversion script
Id: cif_fix_values 3143 2015-03-26 13:38:13Z robertas 
;
_cod_original_cell_volume 2181.1(16)
_cod_database_code 4115680

loop_
_symmetry_equiv_pos_as_xyz
'x, y, z'
'-x+1/2, y+1/2, -z+1/2'
'-x, -y, -z'
'x-1/2, -y-1/2, z-1/2'

loop_
_atom_site_aniso_label
_atom_site_aniso_U_11
_atom_site_aniso_U_22
_atom_site_aniso_U_33
_atom_site_aniso_U_23
_atom_site_aniso_U_13
_atom_site_aniso_U_12
U1 0.0119(5) 0.0043(5) 0.0131(5) 0.0001(4) 0.0053(4) 0.0008(4)
U2 0.0121(5) 0.0056(5) 0.0163(5) -0.0006(4) 0.0045(4) -0.0007(4)
U3 0.0130(5) 0.0046(5) 0.0146(6) 0.0009(4) 0.0065(4) 0.0002(4)
U4 0.0126(5) 0.0033(5) 0.0154(6) 0.0001(4) 0.0061(4) 0.0003(4)
I1 0.0111(8) 0.0057(8) 0.0158(9) -0.0002(7) 0.0073(7) -0.0013(6)
I2 0.0126(9) 0.0060(8) 0.0132(8) 0.0007(7) 0.0075(7) 0.0008(6)
I3 0.0129(8) 0.0079(8) 0.0149(9) -0.0019(7) 0.0051(7) -0.0012(7)
I4 0.0114(8) 0.0066(8) 0.0131(9) 0.0008(6) 0.0050(7) 0.0001(6)
Ag1 0.0160(11) 0.0203(11) 0.0288(13) -0.0037(9) 0.0042(9) -0.0027(9)
Ag2 0.0325(14) 0.0342(13) 0.0299(13) -0.0051(11) -0.0016(10) -0.0044(11)
Ag3 0.0337(13) 0.0232(12) 0.0235(12) 0.0028(10) 0.0087(10) 0.0034(10)
Ag4 0.0296(13) 0.0164(10) 0.0334(14) 0.0001(10) -0.0040(10) -0.0015(9)

loop_
_atom_site_label
_atom_site_type_symbol
_atom_site_fract_x
_atom_site_fract_y
_atom_site_fract_z
_atom_site_U_iso_or_equiv
_atom_site_thermal_displace_type
_atom_site_occupancy
_atom_site_calc_flag
U1 U 0.12728(6) 0.76352(11) 0.08997(5) 0.0094(2) Uani 1 d
U2 U -0.09049(6) 0.76183(11) 0.37983(5) 0.0111(2) Uani 1 d
U3 U -0.00535(6) 0.53208(11) 0.21907(5) 0.0102(3) Uani 1 d
U4 U -0.00690(6) 0.99610(10) 0.22029(5) 0.0100(3) Uani 1 d
I1 I 0.10838(10) 0.2672(2) 0.10389(8) 0.0103(4) Uani 1 d
I2 I -0.08337(10) 0.2642(2) 0.35695(8) 0.0100(4) Uani 1 d
I3 I 0.35144(10) 0.9638(2) 0.05877(9) 0.0116(4) Uani 1 d
I4 I 0.32003(10) 0.4696(2) 0.04403(9) 0.0100(4) Uani 1 d
Ag1 Ag 0.24304(13) 1.0175(2) 0.24333(12) 0.0217(5) Uani 1 d
Ag2 Ag 0.1802(2) 1.2280(3) -0.09522(12) 0.0331(6) Uani 1 d
Ag3 Ag 0.16929(15) 0.7374(3) -0.09033(11) 0.0264(5) Uani 1 d
Ag4 Ag 0.25001(14) 0.9836(2) -0.25654(13) 0.0277(5) Uani 1 d
O1 O -0.0532(10) 0.7627(18) 0.2710(8) 0.010(3) Uiso 1 d
O2 O 0.0228(11) 0.7688(20) 0.1619(9) 0.018(4) Uiso 1 d
O3 O 0.0785(10) 0.5033(19) 0.1156(9) 0.015(4) Uiso 1 d
O4 O 0.0249(11) 0.2624(20) 0.1683(9) 0.015(4) Uiso 1 d
O5 O -0.0432(11) 0.2610(20) 0.2686(9) 0.015(4) Uiso 1 d
O6 O -0.0556(11) 0.5018(20) 0.3423(10) 0.023(4) Uiso 1 d
O7 O -0.1193(10) 0.5513(20) 0.4695(9) 0.017(4) Uiso 1 d
O8 O -0.1413(11) 0.9512(21) 0.4631(9) 0.022(4) Uiso 1 d
O9 O 0.0251(11) 0.7862(20) 0.4309(9) 0.019(4) Uiso 1 d
O10 O 0.1042(11) 1.0289(20) 0.1262(9) 0.020(4) Uiso 1 d
O11 O 0.2302(10) 0.9186(19) 0.0302(9) 0.016(4) Uiso 1 d
O12 O 0.2089(11) 0.5689(20) 0.0236(9) 0.019(4) Uiso 1 d
O13 O 0.0501(11) 0.7841(20) 0.0032(9) 0.019(4) Uiso 1 d
O14 O 0.2162(11) 0.7469(20) 0.1678(9) 0.018(4) Uiso 1 d
O15 O 0.3880(11) 0.7625(20) 0.0937(9) 0.021(4) Uiso 1 d
O16 O 0.0975(11) 0.9917(19) 0.2874(9) 0.017(4) Uiso 1 d
O17 O 0.3941(11) 1.0354(20) 0.2203(9) 0.019(4) Uiso 1 d
O18 O 0.2815(11) 0.7918(19) 0.3360(9) 0.016(4) Uiso 1 d
O19 O 0.1178(11) 1.4799(20) -0.1613(9) 0.021(4) Uiso 1 d
O20 O 0.2837(11) 1.2684(19) 0.0086(9) 0.017(4) Uiso 1 d
O21 O 0.2958(11) 1.2138(20) -0.1774(9) 0.020(4) Uiso 1 d
O22 O 0.1159(10) 0.9874(18) -0.1542(9) 0.012(4) Uiso 1 d
O23 O 0.2899(11) 0.7606(20) -0.1628(9) 0.021(4) Uiso 1 d
O24 O 0.0875(11) 0.9742(20) -0.3302(9) 0.018(4) Uiso 1 d

loop_
_atom_type_symbol
_atom_type_description
_atom_type_scat_dispersion_real
_atom_type_scat_dispersion_imag
_atom_type_scat_source
O O 0.0106 0.0060 'International Tables Vol C Tables 4.2.6.8 and 6.1.1.4'
Ag Ag -0.8971 1.1015 'International Tables Vol C Tables 4.2.6.8 and 6.1.1.4'
I I -0.4742 1.8119 'International Tables Vol C Tables 4.2.6.8 and 6.1.1.4'
U U -9.6767 9.6646 'International Tables Vol C Tables 4.2.6.8 and 6.1.1.4'

loop_
_geom_angle_atom_site_label_1
_geom_angle_atom_site_label_2
_geom_angle_atom_site_label_3
_geom_angle
_geom_angle_site_symmetry_1
_geom_angle_site_symmetry_3
O14 U1 O13 171.5(7) . .
O14 U1 O2 92.0(7) . .
O13 U1 O2 96.4(7) . .
O14 U1 O10 88.3(7) . .
O13 U1 O10 93.6(7) . .
O2 U1 O10 69.4(6) . .
O14 U1 O3 89.3(6) . .
O13 U1 O3 95.0(6) . .
O2 U1 O3 67.0(6) . .
O10 U1 O3 136.3(6) . .
O14 U1 O11 87.3(6) . .
O13 U1 O11 85.0(6) . .
O2 U1 O11 147.4(6) . .
O10 U1 O11 78.0(6) . .
O3 U1 O11 145.4(5) . .
O14 U1 O12 88.8(6) . .
O13 U1 O12 85.4(6) . .
O2 U1 O12 141.1(6) . .
O10 U1 O12 149.4(6) . .
O3 U1 O12 74.1(6) . .
O11 U1 O12 71.4(5) . .
O14 U1 Ag3 121.1(5) . .
O13 U1 Ag3 50.6(5) . .
O2 U1 Ag3 146.4(4) . .
O10 U1 Ag3 113.4(4) . .
O3 U1 Ag3 105.1(4) . .
O11 U1 Ag3 49.7(4) . .
O12 U1 Ag3 45.1(4) . .
O14 U1 Ag1 40.6(5) . .
O13 U1 Ag1 140.3(5) . .
O2 U1 Ag1 79.7(4) . .
O10 U1 Ag1 47.7(4) . .
O3 U1 Ag1 118.6(4) . .
O11 U1 Ag1 78.7(4) . .
O12 U1 Ag1 122.1(4) . .
Ag3 U1 Ag1 128.33(6) . .
O14 U1 U3 82.4(5) . .
O13 U1 U3 105.4(5) . .
O2 U1 U3 31.1(4) . .
O10 U1 U3 98.6(4) . .
O3 U1 U3 37.9(4) . .
O11 U1 U3 169.3(4) . .
O12 U1 U3 111.1(4) . .
Ag3 U1 U3 139.49(5) . .
Ag1 U1 U3 91.44(5) . .
O14 U1 U4 86.7(5) . .
O13 U1 U4 100.2(5) . .
O2 U1 U4 28.8(4) . .
O10 U1 U4 41.0(4) . .
O3 U1 U4 95.3(4) . .
O11 U1 U4 118.8(4) . .
O12 U1 U4 168.5(4) . .
Ag3 U1 U4 145.01(5) . .
Ag1 U1 U4 58.90(5) . .
U3 U1 U4 57.79(3) . .
O9 U2 O23 174.5(7) . 4_576
O9 U2 O1 95.0(7) . .
O23 U2 O1 90.5(6) 4_576 .
O9 U2 O6 90.1(6) . .
O23 U2 O6 92.5(7) 4_576 .
O1 U2 O6 67.3(6) . .
O9 U2 O24 90.9(6) . 3_575
O23 U2 O24 90.7(6) 4_576 3_575
O1 U2 O24 67.0(6) . 3_575
O6 U2 O24 134.2(6) . 3_575
O9 U2 O8 89.5(6) . .
O23 U2 O8 86.0(6) 4_576 .
O1 U2 O8 139.1(6) . .
O6 U2 O8 153.5(6) . .
O24 U2 O8 72.3(6) 3_575 .
O9 U2 O7 90.0(6) . .
O23 U2 O7 86.3(6) 4_576 .
O1 U2 O7 136.5(5) . .
O6 U2 O7 69.5(6) . .
O24 U2 O7 156.3(6) 3_575 .
O8 U2 O7 84.0(5) . .
O9 U2 Ag4 135.9(5) . 3_575
O23 U2 Ag4 45.9(5) 4_576 3_575
O1 U2 Ag4 71.2(4) . 3_575
O6 U2 Ag4 119.5(4) . 3_575
O24 U2 Ag4 45.0(4) 3_575 3_575
O8 U2 Ag4 77.5(4) . 3_575
O7 U2 Ag4 129.1(4) . 3_575
O9 U2 Ag4 147.2(5) . 4_576
O23 U2 Ag4 36.6(5) 4_576 4_576
O1 U2 Ag4 68.1(4) . 4_576
O6 U2 Ag4 57.7(4) . 4_576
O24 U2 Ag4 106.4(4) 3_575 4_576
O8 U2 Ag4 122.0(4) . 4_576
O7 U2 Ag4 84.9(4) . 4_576
Ag4 U2 Ag4 66.96(3) 3_575 4_576
O9 U2 U4 85.6(5) . .
O23 U2 U4 99.0(5) 4_576 .
O1 U2 U4 29.6(4) . .
O6 U2 U4 95.4(4) . .
O24 U2 U4 39.2(4) 3_575 .
O8 U2 U4 111.1(4) . .
O7 U2 U4 164.2(4) . .
Ag4 U2 U4 61.53(5) 3_575 .
Ag4 U2 U4 90.61(5) 4_576 .
O9 U2 U3 91.3(5) . .
O23 U2 U3 93.7(5) 4_576 .
O1 U2 U3 29.3(4) . .
O6 U2 U3 38.2(4) . .
O24 U2 U3 96.0(4) 3_575 .
O8 U2 U3 168.4(4) . .
O7 U2 U3 107.6(4) . .
Ag4 U2 U3 94.00(5) 3_575 .
Ag4 U2 U3 59.85(5) 4_576 .
U4 U2 U3 57.45(3) . .
O19 U3 O17 177.2(7) 3_575 2_545
O19 U3 O2 90.5(7) 3_575 .
O17 U3 O2 92.3(7) 2_545 .
O19 U3 O1 87.4(6) 3_575 .
O17 U3 O1 93.4(6) 2_545 .
O2 U3 O1 66.7(6) . .
O19 U3 O4 87.1(6) 3_575 .
O17 U3 O4 91.7(6) 2_545 .
O2 U3 O4 120.7(6) . .
O1 U3 O4 170.8(5) . .
O19 U3 O5 85.1(6) 3_575 .
O17 U3 O5 92.1(6) 2_545 .
O2 U3 O5 173.9(5) . .
O1 U3 O5 117.2(5) . .
O4 U3 O5 54.9(5) . .
O19 U3 O3 95.7(7) 3_575 .
O17 U3 O3 85.9(6) 2_545 .
O2 U3 O3 63.6(5) . .
O1 U3 O3 130.2(5) . .
O4 U3 O3 57.8(5) . .
O5 U3 O3 112.6(5) . .
O19 U3 O6 96.6(7) 3_575 .
O17 U3 O6 81.4(7) 2_545 .
O2 U3 O6 127.7(5) . .
O1 U3 O6 62.1(5) . .
O4 U3 O6 111.3(5) . .
O5 U3 O6 57.2(5) . .
O3 U3 O6 163.1(5) . .
O19 U3 Ag2 36.0(5) 3_575 3_575
O17 U3 Ag2 146.5(5) 2_545 3_575
O2 U3 Ag2 56.3(4) . 3_575
O1 U3 Ag2 65.3(4) . 3_575
O4 U3 Ag2 113.2(4) . 3_575
O5 U3 Ag2 120.2(4) . 3_575
O3 U3 Ag2 89.1(4) . 3_575
O6 U3 Ag2 107.7(4) . 3_575
O19 U3 U4 92.9(5) 3_575 .
O17 U3 U4 89.3(5) 2_545 .
O2 U3 U4 32.8(4) . .
O1 U3 U4 34.4(4) . .
O4 U3 U4 153.5(4) . .
O5 U3 U4 151.5(4) . .
O3 U3 U4 95.9(3) . .
O6 U3 U4 95.0(4) . .
Ag2 U3 U4 58.33(4) 3_575 .
O19 U3 U1 101.5(5) 3_575 .
O17 U3 U1 81.2(5) 2_545 .
O2 U3 U1 30.7(4) . .
O1 U3 U1 95.9(4) . .
O4 U3 U1 92.4(4) . .
O5 U3 U1 146.6(4) . .
O3 U3 U1 34.7(3) . .
O6 U3 U1 150.8(4) . .
Ag2 U3 U1 76.09(5) 3_575 .
U4 U3 U1 61.58(3) . .
O19 U3 U2 93.7(5) 3_575 .
O17 U3 U2 85.8(5) 2_545 .
O2 U3 U2 93.9(4) . .
O1 U3 U2 28.0(4) . .
O4 U3 U2 145.4(4) . .
O5 U3 U2 90.6(4) . .
O3 U3 U2 155.6(3) . .
O6 U3 U2 34.2(4) . .
Ag2 U3 U2 85.39(5) 3_575 .
U4 U3 U2 61.12(3) . .
U1 U3 U2 121.12(4) . .
O16 U4 O22 176.5(7) . 3_575
O16 U4 O2 94.9(6) . .
O22 U4 O2 88.7(6) 3_575 .
O16 U4 O1 90.0(6) . .
O22 U4 O1 91.5(6) 3_575 .
O2 U4 O1 67.4(6) . .
O16 U4 O5 89.7(6) . 1_565
O22 U4 O5 86.8(6) 3_575 1_565
O2 U4 O5 172.6(6) . 1_565
O1 U4 O5 118.4(5) . 1_565
O16 U4 O4 94.3(6) . 1_565
O22 U4 O4 84.0(6) 3_575 1_565
O2 U4 O4 117.9(6) . 1_565
O1 U4 O4 172.7(5) . 1_565
O5 U4 O4 55.8(5) 1_565 1_565
O16 U4 O24 86.8(6) . 3_575
O22 U4 O24 91.0(6) 3_575 3_575
O2 U4 O24 129.1(6) . 3_575
O1 U4 O24 61.7(5) . 3_575
O5 U4 O24 56.8(5) 1_565 3_575
O4 U4 O24 112.6(5) 1_565 3_575
O16 U4 O10 82.5(6) . .
O22 U4 O10 99.0(6) 3_575 .
O2 U4 O10 63.5(5) . .
O1 U4 O10 129.4(5) . .
O5 U4 O10 111.5(5) 1_565 .
O4 U4 O10 57.2(5) 1_565 .
O24 U4 O10 164.4(5) 3_575 .
O16 U4 Ag2 148.7(5) . 3_575
O22 U4 Ag2 34.5(5) 3_575 3_575
O2 U4 Ag2 57.7(4) . 3_575
O1 U4 Ag2 66.7(4) . 3_575
O5 U4 Ag2 119.2(4) 1_565 3_575
O4 U4 Ag2 111.3(4) 1_565 3_575
O24 U4 Ag2 98.9(4) 3_575 3_575
O10 U4 Ag2 96.1(4) . 3_575
O16 U4 Ag1 35.8(5) . .
O22 U4 Ag1 145.7(5) 3_575 .
O2 U4 Ag1 78.5(4) . .
O1 U4 Ag1 112.0(4) . .
O5 U4 Ag1 102.2(4) 1_565 .
O4 U4 Ag1 74.6(4) 1_565 .
O24 U4 Ag1 121.8(4) 3_575 .
O10 U4 Ag1 46.8(3) . .
Ag2 U4 Ag1 133.72(6) 3_575 .
O16 U4 U3 88.8(5) . .
O22 U4 U3 94.2(5) 3_575 .
O2 U4 U3 33.5(4) . .
O1 U4 U3 34.4(4) . .
O5 U4 U3 152.8(4) 1_565 .
O4 U4 U3 151.4(4) 1_565 .
O24 U4 U3 95.9(4) 3_575 .
O10 U4 U3 95.2(4) . .
Ag2 U4 U3 60.12(4) 3_575 .
Ag1 U4 U3 92.29(4) . .
O16 U4 U2 80.8(5) . .
O22 U4 U2 99.0(5) 3_575 .
O2 U4 U2 94.9(4) . .
O1 U4 U2 28.3(4) . .
O5 U4 U2 91.5(4) 1_565 .
O4 U4 U2 147.1(4) 1_565 .
O24 U4 U2 35.0(4) 3_575 .
O10 U4 U2 151.4(4) . .
Ag2 U4 U2 86.49(5) 3_575 .
Ag1 U4 U2 113.62(4) . .
U3 U4 U2 61.43(3) . .
O18 I1 O4 105.1(7) 2_545 .
O18 I1 O10 92.3(7) 2_545 1_545
O4 I1 O10 78.3(7) . 1_545
O18 I1 O3 91.7(7) 2_545 .
O4 I1 O3 76.1(7) . .
O10 I1 O3 154.3(7) 1_545 .
O21 I2 O5 99.7(7) 4_576 .
O21 I2 O24 91.5(7) 4_576 3_565
O5 I2 O24 76.5(7) . 3_565
O21 I2 O6 94.7(7) 4_576 .
O5 I2 O6 77.4(7) . .
O24 I2 O6 153.9(7) 3_565 .
O7 I3 O15 98.9(7) 4_675 .
O7 I3 O11 97.3(7) 4_675 .
O15 I3 O11 98.3(7) . .
O20 I4 O8 98.3(7) 1_545 4_675
O20 I4 O12 96.6(7) 1_545 .
O8 I4 O12 95.7(7) 4_675 .
O17 Ag1 O14 86.8(5) . 2
O17 Ag1 O16 171.2(5) . .
O14 Ag1 O16 88.5(5) 2 .
O17 Ag1 O18 93.2(5) . .
O14 Ag1 O18 95.7(5) 2 .
O16 Ag1 O18 79.8(5) . .
O17 Ag1 O14 90.8(5) . .
O14 Ag1 O14 170.2(4) 2 .
O16 Ag1 O14 92.6(5) . .
O18 Ag1 O14 75.0(5) . .
O17 Ag1 U1 103.3(4) . .
O14 Ag1 U1 162.7(4) 2 .
O16 Ag1 U1 83.1(4) . .
O18 Ag1 U1 97.7(4) . .
O14 Ag1 U1 26.6(4) . .
O17 Ag1 U4 163.6(4) . .
O14 Ag1 U4 103.4(4) 2 .
O16 Ag1 U4 25.2(4) . .
O18 Ag1 U4 98.4(4) . .
O14 Ag1 U4 81.1(4) . .
U1 Ag1 U4 63.75(4) . .
O20 Ag2 O22 132.3(5) . .
O20 Ag2 O19 116.0(6) . .
O22 Ag2 O19 111.6(5) . .
O20 Ag2 O21 93.8(5) . .
O22 Ag2 O21 87.6(5) . .
O19 Ag2 O21 89.2(6) . .
O20 Ag2 U4 155.9(4) . 3_575
O22 Ag2 U4 26.7(4) . 3_575
O19 Ag2 U4 86.3(4) . 3_575
O21 Ag2 U4 95.4(4) . 3_575
O20 Ag2 U3 138.5(4) . 3_575
O22 Ag2 U3 87.9(4) . 3_575
O19 Ag2 U3 25.9(4) . 3_575
O21 Ag2 U3 98.6(4) . 3_575
U4 Ag2 U3 61.54(5) 3_575 3_575
O22 Ag3 O23 83.4(6) . .
O22 Ag3 O12 152.0(6) . .
O23 Ag3 O12 114.5(5) . .
O22 Ag3 O19 113.6(5) . 1_545
O23 Ag3 O19 88.3(6) . 1_545
O12 Ag3 O19 89.2(5) . 1_545
O22 Ag3 U1 108.1(4) . .
O23 Ag3 U1 142.6(4) . .
O12 Ag3 U1 44.7(4) . .
O19 Ag3 U1 116.8(4) 1_545 .
O21 Ag4 O23 97.9(6) . .
O21 Ag4 O21 171.3(4) . 2_544
O23 Ag4 O21 73.6(5) . 2_544
O21 Ag4 O24 118.9(5) . .
O23 Ag4 O24 115.3(5) . .
O21 Ag4 O24 64.7(5) 2_544 .
O21 Ag4 U2 91.3(4) . 3_575
O23 Ag4 U2 153.0(4) . 3_575
O21 Ag4 U2 95.6(4) 2_544 3_575
O24 Ag4 U2 39.7(4) . 3_575
O21 Ag4 U2 85.8(4) . 4_675
O23 Ag4 U2 26.1(4) . 4_675
O21 Ag4 U2 87.1(4) 2_544 4_675
O24 Ag4 U2 140.8(4) . 4_675
U2 Ag4 U2 176.30(7) 3_575 4_675
U2 O1 U4 122.1(7) . .
U2 O1 U3 122.7(7) . .
U4 O1 U3 111.2(6) . .
U4 O2 U1 122.1(7) . .
U4 O2 U3 113.7(7) . .
U1 O2 U3 118.2(7) . .
I1 O3 U1 140.2(8) . .
I1 O3 U3 109.4(7) . .
U1 O3 U3 107.4(6) . .
I1 O4 U4 117.9(7) . 1_545
I1 O4 U3 114.6(7) . .
U4 O4 U3 124.9(6) 1_545 .
I2 O5 U4 118.2(7) . 1_545
I2 O5 U3 116.7(7) . .
U4 O5 U3 124.3(6) 1_545 .
I2 O6 U2 140.6(9) . .
I2 O6 U3 108.6(7) . .
U2 O6 U3 107.7(6) . .
I3 O7 U2 140.3(8) 4_576 .
I4 O8 U2 160.5(9) 4_576 .
I1 O10 U1 147.2(9) 1_565 .
I1 O10 U4 106.5(7) 1_565 .
U1 O10 U4 104.3(6) . .
I3 O11 U1 131.4(8) . .
I4 O12 U1 134.5(8) . .
I4 O12 Ag3 118.8(8) . .
U1 O12 Ag3 90.3(5) . .
U1 O14 Ag1 130.4(8) . 2_545
U1 O14 Ag1 112.9(7) . .
Ag1 O14 Ag1 106.5(6) 2_545 .
U4 O16 Ag1 119.0(8) . .
U3 O17 Ag1 133.2(9) 2 .
I1 O18 Ag1 124.3(8) 2 .
U3 O19 Ag2 118.1(8) 3_575 .
U3 O19 Ag3 120.8(8) 3_575 1_565
Ag2 O19 Ag3 112.1(6) . 1_565
I4 O20 Ag2 123.6(8) 1_565 .
I2 O21 Ag4 116.4(8) 4_675 .
I2 O21 Ag2 123.3(8) 4_675 .
Ag4 O21 Ag2 104.4(6) . .
I2 O21 Ag4 104.4(7) 4_675 2_554
Ag4 O21 Ag4 110.9(6) . 2_554
Ag2 O21 Ag4 95.3(6) . 2_554
U4 O22 Ag2 118.9(7) 3_575 .
U4 O22 Ag3 123.8(7) 3_575 .
Ag2 O22 Ag3 113.5(6) . .
U2 O23 Ag3 121.9(8) 4_675 .
U2 O23 Ag4 117.3(8) 4_675 .
Ag3 O23 Ag4 108.8(6) . .
I2 O24 U2 142.6(9) 3_565 3_575
I2 O24 U4 106.8(7) 3_565 3_575
U2 O24 U4 105.8(6) 3_575 3_575
I2 O24 Ag4 98.1(6) 3_565 .
U2 O24 Ag4 95.3(6) 3_575 .
U4 O24 Ag4 97.4(6) 3_575 .

loop_
_geom_bond_atom_site_label_1
_geom_bond_atom_site_label_2
_geom_bond_distance
_geom_bond_site_symmetry_2
U1 O14 1.77(2) .
U1 O13 1.79(2) .
U1 O2 2.23(2) .
U1 O10 2.28(2) .
U1 O3 2.30(2) .
U1 O11 2.41(2) .
U1 O12 2.45(2) .
U1 Ag3 3.485(3) .
U1 Ag1 3.646(2) .
U1 U3 3.849(2) .
U1 U4 3.884(2) .
U2 O9 1.83(2) .
U2 O23 1.83(2) 4_576
U2 O1 2.171(15) .
U2 O6 2.29(2) .
U2 O24 2.32(2) 3_575
U2 O8 2.38(2) .
U2 O7 2.46(2) .
U2 Ag4 3.612(2) 3_575
U2 Ag4 3.698(2) 4_576
U2 U4 3.881(2) .
U2 U3 3.893(2) .
U3 O19 1.82(2) 3_575
U3 O17 1.83(2) 2_545
U3 O2 2.25(2) .
U3 O1 2.264(15) .
U3 O4 2.44(2) .
U3 O5 2.47(2) .
U3 O3 2.48(2) .
U3 O6 2.52(2) .
U3 Ag2 3.685(3) 3_575
U3 U4 3.736(2) .
U4 O16 1.81(2) .
U4 O22 1.852(15) 3_575
U4 O2 2.21(2) .
U4 O1 2.263(15) .
U4 O5 2.41(2) 1_565
U4 O4 2.43(2) 1_565
U4 O24 2.55(2) 3_575
U4 O10 2.63(2) .
U4 Ag2 3.617(3) 3_575
U4 Ag1 3.708(3) .
I1 O18 1.82(2) 2_545
I1 O4 1.88(2) .
I1 O10 1.97(2) 1_545
I1 O3 1.974(15) .
I2 O21 1.82(2) 4_576
I2 O5 1.83(2) .
I2 O24 1.98(2) 3_565
I2 O6 1.99(2) .
I3 O7 1.78(2) 4_675
I3 O15 1.79(2) .
I3 O11 1.84(2) .
I4 O20 1.79(2) 1_545
I4 O8 1.81(2) 4_675
I4 O12 1.83(2) .
Ag1 O17 2.39(2) .
Ag1 O14 2.46(2) 2
Ag1 O16 2.48(2) .
Ag1 O18 2.48(2) .
Ag1 O14 2.57(2) .
Ag2 O20 2.25(2) .
Ag2 O22 2.339(15) .
Ag2 O19 2.46(2) .
Ag2 O21 2.51(2) .
Ag2 U4 3.617(3) 3_575
Ag2 U3 3.685(3) 3_575
Ag3 O22 2.391(15) .
Ag3 O23 2.45(2) .
Ag3 O12 2.47(2) .
Ag3 O19 2.49(2) 1_545
Ag4 O21 2.38(2) .
Ag4 O23 2.48(2) .
Ag4 O21 2.52(2) 2_544
Ag4 O24 2.56(2) .
Ag4 U2 3.612(2) 3_575
Ag4 U2 3.698(2) 4_675
O4 U4 2.43(2) 1_545
O5 U4 2.41(2) 1_545
O7 I3 1.78(2) 4_576
O8 I4 1.81(2) 4_576
O10 I1 1.97(2) 1_565
O14 Ag1 2.46(2) 2_545
O17 U3 1.83(2) 2
O18 I1 1.82(2) 2
O19 U3 1.82(2) 3_575
O19 Ag3 2.49(2) 1_565
O20 I4 1.79(2) 1_565
O21 I2 1.82(2) 4_675
O21 Ag4 2.52(2) 2_554
O22 U4 1.852(15) 3_575
O23 U2 1.83(2) 4_675
O24 I2 1.98(2) 3_565
O24 U2 2.32(2) 3_575
O24 U4 2.55(2) 3_575
